data_7246475
loop_
_publ_author_name
'Chanmungkalakul, Supphachok'
'Huang, Shiqing'
'Wu, Xia'
'Ang, Esther Cai Xia'
'Yang, Zi-Qi'
'Li, Yongxin'
'Yan, Xiaoyu'
'Tan, Choon-Hong'
'Tan, Davin'
'Liu, Xiaogang'

_publ_section_title
;
 Ground-state intramolecular proton transfer inhibits the selective
 methylation on quinoline and pyridine derivatives.
;
_journal_issue 15
_journal_name_full 'Physical chemistry chemical physics : PCCP'
_journal_page_first 10599
_journal_page_last 10603
_journal_paper_doi 10.1039/d3cp00123g
_journal_volume 25
_journal_year 2023
_chemical_formula_sum 'C6 H8 I N S'
_chemical_formula_weight 253.09
_space_group_crystal_system monoclinic
_space_group_IT_number 14
_space_group_name_Hall '-P 2ybc'
_space_group_name_H-M_alt 'P 1 21/c 1'
_atom_sites_solution_hydrogens geom
_audit_update_record
;
2021-12-13 deposited with the CCDC.	2023-03-20 downloaded from the CCDC.
;
_cell_angle_alpha 90
_cell_angle_beta 91.042(7)
_cell_angle_gamma 90
_cell_formula_units_Z 4
_cell_length_a 6.9824(9)
_cell_length_b 15.4554(19)
_cell_length_c 7.8105(11)
_cell_measurement_reflns_used 6628
_cell_measurement_temperature 100.(2)
_cell_measurement_theta_max 35.3796
_cell_measurement_theta_min 2.9178
_cell_volume 842.74(19)
_computing_cell_refinement 'SAINT V8.40B (Bruker AXS LLC, 2019)'
_computing_data_collection 'APEX4 (Ver 2021.4-0, Bruker AXS Inc., 2021)'
_computing_data_reduction 'SAINT V8.40B (Bruker AXS LLC, 2019)'
_computing_publication_material 'APEX4 (Ver 2021.4-0, Bruker AXS Inc., 2021)'
_computing_structure_refinement 'SHELXL-2018/3 (Sheldrick, 2018)'
_computing_structure_solution 'XT, VERSION 2018/2'
_diffrn_ambient_temperature 100.(2)
_diffrn_detector_area_resol_mean 7.3910
_diffrn_measured_fraction_theta_full 0.997
_diffrn_measured_fraction_theta_max 0.997
_diffrn_measurement_device 'four-circle diffractometer'
_diffrn_measurement_device_type 'Photon II CMOS detector'
_diffrn_measurement_method 'phi and omega scans'
_diffrn_radiation_monochromator 'Multilayer Mirror'
_diffrn_radiation_probe x-ray
_diffrn_radiation_type MoK\a
_diffrn_radiation_wavelength 0.71073
_diffrn_reflns_av_R_equivalents 0.0724
_diffrn_reflns_av_unetI/netI 0.0920
_diffrn_reflns_limit_h_max 12
_diffrn_reflns_limit_h_min -13
_diffrn_reflns_limit_k_max 25
_diffrn_reflns_limit_k_min -29
_diffrn_reflns_limit_l_max 14
_diffrn_reflns_limit_l_min -14
_diffrn_reflns_number 26220
_diffrn_reflns_theta_full 25.24
_diffrn_reflns_theta_max 43.06
_diffrn_reflns_theta_min 2.64
_diffrn_source 'Incoatec microfocus source'
_diffrn_source_current 1.4
_diffrn_source_power 0.07
_diffrn_source_type 'Bruker D8 Quest'
_diffrn_source_voltage 50
_exptl_absorpt_coefficient_mu 3.966
_exptl_absorpt_correction_T_max 0.69
_exptl_absorpt_correction_T_min 0.55
_exptl_absorpt_correction_type multi-scan
_exptl_absorpt_process_details
;
Krause, L., Herbst-Irmer, R., Sheldrick, G. M., Stalke, D. (2015).
"Comparison of silver and molybdenum microfocus X-ray sources for
single-crystal structure determination"
J. Appl. Cryst. 48, 3-10.
doi:10.1107/S1600576714022985
;
_exptl_crystal_colour colourless
_exptl_crystal_density_diffrn 1.995
_exptl_crystal_density_method 'not measured'
_exptl_crystal_description block
_exptl_crystal_F_000 480
_exptl_crystal_size_max 0.140
_exptl_crystal_size_mid 0.120
_exptl_crystal_size_min 0.100
_refine_diff_density_max 1.070
_refine_diff_density_min -1.898
_refine_ls_extinction_method none
_refine_ls_goodness_of_fit_ref 0.978
_refine_ls_hydrogen_treatment constr
_refine_ls_matrix_type full
_refine_ls_number_parameters 83
_refine_ls_number_reflns 6236
_refine_ls_number_restraints 0
_refine_ls_restrained_S_all 0.978
_refine_ls_R_factor_all 0.1000
_refine_ls_R_factor_gt 0.0415
_refine_ls_shift/su_max 0.000
_refine_ls_shift/su_mean 0.000
_refine_ls_structure_factor_coef Fsqd
_refine_ls_weighting_details 'w=1/[\s^2^(Fo^2^)+(0.0191P)^2^] where P=(Fo^2^+2Fc^2^)/3'
_refine_ls_weighting_scheme calc
_refine_ls_wR_factor_gt 0.0581
_refine_ls_wR_factor_ref 0.0693
_reflns_Friedel_coverage 0.000
_reflns_number_gt 3762
_reflns_number_total 6236
_reflns_threshold_expression 'I > 2\s(I)'
_cod_data_source_file d3cp00123g2.cif
_cod_data_source_block tch216m
_cod_depositor_comments
;
The following automatic conversions were performed:

data item '_diffrn_radiation_probe' value 'X-ray' was changed to
'x-ray' in accordance with the
/home/data/users/saulius/crontab/automatic-downloads/rss-feeds/RSC/lib/dictionaries/cif_core.dic
dictionary named 'cif_core.dic' version 2.4.2 last updated on
2011-04-26.

data item '_exptl_absorpt_correction_type' value 'Multi-Scan' was
changed to 'multi-scan' in accordance with the
/home/data/users/saulius/crontab/automatic-downloads/rss-feeds/RSC/lib/dictionaries/cif_core.dic
dictionary named 'cif_core.dic' version 2.4.2 last updated on
2011-04-26.

Automatic conversion script
Id: cif_fix_values 7556 2019-12-06 15:28:31Z antanas 

 Adding full bibliography for 7246469--7246475.cif.
;
_cod_database_code 7246475

loop_
_space_group_symop_operation_xyz
'x, y, z'
'-x, y+1/2, -z+1/2'
'-x, -y, -z'
'x, -y-1/2, z-1/2'

loop_
_atom_site_type_symbol
_atom_site_label
_atom_site_fract_x
_atom_site_fract_y
_atom_site_fract_z
_atom_site_U_iso_or_equiv
_atom_site_adp_type
_atom_site_calc_flag
_atom_site_refinement_flags_adp
_atom_site_refinement_flags_occupancy
_atom_site_refinement_flags_posn
_atom_site_occupancy
_atom_site_disorder_assembly
_atom_site_disorder_group
C C1 0.2884(3) 0.07002(13) 0.7011(3) 0.0211(4) Uani d . . . 1 . .
H H1A 0.284009 0.048959 0.582765 0.032000 Uiso calc U . R 1 . .
H H1B 0.175905 0.048905 0.761688 0.032000 Uiso calc U . R 1 . .
H H1C 0.405017 0.048788 0.758754 0.032000 Uiso calc U . R 1 . .
C C2 0.5075(3) 0.21072(12) 0.6098(2) 0.0123(3) Uani d . . . 1 . .
C C3 0.6434(3) 0.15187(13) 0.5545(3) 0.0164(4) Uani d . . . 1 . .
H H3 0.619851 0.091471 0.562320 0.020000 Uiso calc U . R 1 . .
C C4 0.8136(3) 0.18194(14) 0.4878(3) 0.0199(4) Uani d . . . 1 . .
H H4 0.906111 0.141841 0.448586 0.024000 Uiso calc U . R 1 . .
C C5 0.8502(3) 0.27017(14) 0.4777(3) 0.0203(4) Uani d . . . 1 . .
H H5 0.967670 0.290896 0.433961 0.024000 Uiso calc U . R 1 . .
C C6 0.7123(3) 0.32672(14) 0.5325(3) 0.0198(4) Uani d . . . 1 . .
H H6 0.733091 0.387370 0.526051 0.024000 Uiso calc U . R 1 . .
I I1 0.20628(2) 0.44286(2) 0.69827(2) 0.01544(4) Uani d . . . 1 . .
N N1 0.5479(2) 0.29589(10) 0.5951(2) 0.0154(3) Uani d . . . 1 . .
H H1 0.461433 0.333372 0.628606 0.018000 Uiso calc U . R 1 . .
S S1 0.28867(7) 0.18656(3) 0.70141(7) 0.01786(10) Uani d . . . 1 . .

loop_
_atom_site_aniso_label
_atom_site_aniso_U_11
_atom_site_aniso_U_22
_atom_site_aniso_U_33
_atom_site_aniso_U_12
_atom_site_aniso_U_13
_atom_site_aniso_U_23
C1 0.0222(10) 0.0192(10) 0.0220(11) -0.0054(7) 0.0046(8) 0.0026(8)
C2 0.0121(8) 0.0152(8) 0.0096(8) -0.0004(6) 0.0002(6) 0.0010(6)
C3 0.0166(8) 0.0153(9) 0.0174(10) 0.0020(7) 0.0024(7) -0.0006(7)
C4 0.0129(8) 0.0281(11) 0.0190(10) 0.0058(7) 0.0030(7) -0.0014(8)
C5 0.0165(9) 0.0284(11) 0.0161(10) -0.0036(8) 0.0037(7) 0.0030(8)
C6 0.0180(9) 0.0205(9) 0.0207(10) -0.0039(7) -0.0002(8) 0.0042(8)
I1 0.01468(6) 0.01365(6) 0.01807(7) 0.00112(4) 0.00256(4) -0.00064(5)
N1 0.0141(7) 0.0149(7) 0.0171(8) 0.0024(6) 0.0008(6) 0.0007(6)
S1 0.0132(2) 0.0199(2) 0.0206(2) -0.00125(17) 0.00542(18) -0.00124(19)

loop_
_atom_type_symbol
_atom_type_description
_atom_type_scat_dispersion_real
_atom_type_scat_dispersion_imag
_atom_type_scat_source
C C 0.0033 0.0016 'International Tables Vol C Tables 4.2.6.8 and 6.1.1.4'
H H 0.0000 0.0000 'International Tables Vol C Tables 4.2.6.8 and 6.1.1.4'
I I -0.4742 1.8119 'International Tables Vol C Tables 4.2.6.8 and 6.1.1.4'
N N 0.0061 0.0033 'International Tables Vol C Tables 4.2.6.8 and 6.1.1.4'
S S 0.1246 0.1234 'International Tables Vol C Tables 4.2.6.8 and 6.1.1.4'

loop_
_geom_angle_atom_site_label_1
_geom_angle_atom_site_label_2
_geom_angle_atom_site_label_3
_geom_angle_site_symmetry_1
_geom_angle_site_symmetry_3
_geom_angle
_geom_angle_publ_flag
N1 C2 C3 . . 117.81(17) ?
N1 C2 S1 . . 115.49(14) ?
C3 C2 S1 . . 126.69(15) ?
C4 C3 C2 . . 119.50(18) ?
C3 C4 C5 . . 120.66(18) ?
C6 C5 C4 . . 118.40(19) ?
N1 C6 C5 . . 119.73(19) ?
C6 N1 C2 . . 123.90(17) ?
C2 S1 C1 . . 102.43(9) ?

loop_
_geom_bond_atom_site_label_1
_geom_bond_atom_site_label_2
_geom_bond_site_symmetry_2
_geom_bond_distance
_geom_bond_publ_flag
C1 S1 . 1.801(2) ?
C2 N1 . 1.352(2) ?
C2 C3 . 1.389(3) ?
C2 S1 . 1.7394(19) ?
C3 C4 . 1.387(3) ?
C4 C5 . 1.390(3) ?
C5 C6 . 1.375(3) ?
C6 N1 . 1.343(3) ?
